data_1540377
loop_
_publ_author_name
'Berini, Christophe'
'Sebban, Muriel'
'Oulyadi, Hassan'
'Sanselme, Morgane'
'Levacher, Vincent'
'Bri\`ere, Jean-Fran\,cois'

_publ_section_title
;
 Organocatalyzed Multicomponent Synthesis of Isoxazolidin-5-ones.
;
_journal_issue 21
_journal_name_full 'Organic letters'
_journal_page_first 5408
_journal_page_last 5411
_journal_paper_doi 10.1021/acs.orglett.5b02755
_journal_volume 17
_journal_year 2015
_chemical_absolute_configuration rm
_chemical_compound_source 'synthesis as described'
_chemical_formula_moiety 'C17 H28 N2 O6'
_chemical_formula_sum 'C17 H28 N2 O6'
_chemical_formula_weight 356.41
_space_group_IT_number 4
_symmetry_cell_setting monoclinic
_symmetry_space_group_name_Hall 'P 2yb'
_symmetry_space_group_name_H-M 'P 1 21 1'
_atom_sites_solution_hydrogens geom
_atom_sites_solution_primary direct
_atom_sites_solution_secondary difmap
_audit_conform_dict_location ftp://ftp.iucr.org/pub/cif_core.dic
_audit_conform_dict_name cif_core.dic
_audit_conform_dict_version 2.4
_audit_creation_date 2014-12-05T12:45:38-00:00
_audit_creation_method 'WinGX routine CIF_UPDATE'
_cell_angle_alpha 90
_cell_angle_beta 95.023(2)
_cell_angle_gamma 90
_cell_formula_units_Z 4
_cell_length_a 10.3750(11)
_cell_length_b 17.5559(19)
_cell_length_c 10.8576(12)
_cell_measurement_reflns_used 0
_cell_measurement_temperature 293(2)
_cell_measurement_theta_max 0
_cell_measurement_theta_min 0
_cell_measurement_wavelength 0.71073
_cell_volume 1970.0(4)
_computing_cell_refinement 'SMART Bruker AXS'
_computing_data_collection 'SMART APEX'
_computing_data_reduction SAINT
_computing_molecular_graphics 'Ortep-3 for Windows (Farrugia, 1997)'
_computing_publication_material 'WinGX publication routines (Farrugia, 1999)'
_computing_structure_refinement 'SHELXL-97 (Sheldrick, 2008)'
_computing_structure_solution SHELXS97
_diffrn_ambient_temperature 293(2)
_diffrn_measured_fraction_theta_full 0.999
_diffrn_measured_fraction_theta_max 0.999
_diffrn_measurement_device_type 'SMART APEX'
_diffrn_measurement_method 'omega scans'
_diffrn_radiation_monochromator graphite
_diffrn_radiation_probe x-ray
_diffrn_radiation_type MoK\a
_diffrn_radiation_wavelength 0.71073
_diffrn_reflns_av_R_equivalents 0.018
_diffrn_reflns_av_unetI/netI 0.0277
_diffrn_reflns_limit_h_max 12
_diffrn_reflns_limit_h_min -12
_diffrn_reflns_limit_k_max 21
_diffrn_reflns_limit_k_min -21
_diffrn_reflns_limit_l_max 13
_diffrn_reflns_limit_l_min -13
_diffrn_reflns_number 15805
_diffrn_reflns_theta_full 26.41
_diffrn_reflns_theta_max 26.41
_diffrn_reflns_theta_min 1.88
_exptl_absorpt_coefficient_mu 0.091
_exptl_absorpt_correction_type none
_exptl_crystal_colour colourless
_exptl_crystal_density_diffrn 1.202
_exptl_crystal_density_method 'not measured'
_exptl_crystal_description prism
_exptl_crystal_F_000 768
_exptl_crystal_size_max 0.2
_exptl_crystal_size_mid 0.1
_exptl_crystal_size_min 0.1
_refine_diff_density_max 0.155
_refine_diff_density_min -0.1
_refine_diff_density_rms 0.026
_refine_ls_abs_structure_details 'Flack H D (1983), Acta Cryst. A39, 876-881'
_refine_ls_abs_structure_Flack 0.5(7)
_refine_ls_extinction_method none
_refine_ls_goodness_of_fit_ref 1.02
_refine_ls_hydrogen_treatment constr
_refine_ls_matrix_type full
_refine_ls_number_parameters 463
_refine_ls_number_reflns 7831
_refine_ls_number_restraints 1
_refine_ls_restrained_S_all 1.02
_refine_ls_R_factor_all 0.0564
_refine_ls_R_factor_gt 0.0411
_refine_ls_shift/su_max 0
_refine_ls_shift/su_mean 0
_refine_ls_structure_factor_coef Fsqd
_refine_ls_weighting_details 'calc w=1/[\s^2^(Fo^2^)+(0.0617P)^2^+0.0249P] where P=(Fo^2^+2Fc^2^)/3'
_refine_ls_weighting_scheme calc
_refine_ls_wR_factor_gt 0.1002
_refine_ls_wR_factor_ref 0.1085
_reflns_number_gt 5993
_reflns_number_total 7831
_reflns_threshold_expression >2\s(I)
_cod_data_source_file ol5b02755_si_002.cif
_cod_data_source_block cb1255
_cod_depositor_comments 'Adding full bibliography for 1540374--1540379.cif.'
_cod_database_code 1540377
_publcif_datablock.id {35b412ed-cea1-491e-bdfd-ba434bc17d66}

loop_
_symmetry_equiv_pos_as_xyz
'x, y, z'
'-x, y+1/2, -z'

loop_
_atom_site_label
_atom_site_type_symbol
_atom_site_fract_x
_atom_site_fract_y
_atom_site_fract_z
_atom_site_U_iso_or_equiv
_atom_site_adp_type
_atom_site_occupancy
_atom_site_symmetry_multiplicity
_atom_site_calc_flag
_atom_site_refinement_flags
C1 C 0.16608(18) 0.11431(11) 0.75809(19) 0.0525(5) Uani 1 1 d .
H1 H 0.215 0.1289 0.8358 0.063 Uiso 1 1 calc R
C2 C 0.0297(2) 0.14745(15) 0.7514(2) 0.0682(6) Uani 1 1 d .
H2A H -0.0297 0.1126 0.7866 0.082 Uiso 1 1 calc R
H2B H 0.0288 0.1958 0.7946 0.082 Uiso 1 1 calc R
C3 C -0.0051(2) 0.15788(16) 0.6135(2) 0.0767(7) Uani 1 1 d .
H3A H -0.0342 0.1103 0.575 0.092 Uiso 1 1 calc R
H3B H -0.0723 0.196 0.598 0.092 Uiso 1 1 calc R
C4 C 0.1208(2) 0.18402(14) 0.5662(2) 0.0704(6) Uani 1 1 d .
H4A H 0.1286 0.1654 0.4831 0.084 Uiso 1 1 calc R
H4B H 0.1266 0.2392 0.5662 0.084 Uiso 1 1 calc R
C5 C 0.34555(19) 0.16773(11) 0.64421(19) 0.0553(5) Uani 1 1 d .
C6 C 0.56382(19) 0.13509(13) 0.7321(2) 0.0645(6) Uani 1 1 d .
C7 C 0.6250(2) 0.21191(17) 0.7263(4) 0.1107(11) Uani 1 1 d .
H7A H 0.5907 0.2378 0.6527 0.166 Uiso 1 1 calc R
H7B H 0.7169 0.2062 0.725 0.166 Uiso 1 1 calc R
H7C H 0.6068 0.2411 0.7976 0.166 Uiso 1 1 calc R
C8 C 0.5875(3) 0.08752(19) 0.6225(3) 0.1064(10) Uani 1 1 d .
H8A H 0.5394 0.0409 0.625 0.16 Uiso 1 1 calc R
H8B H 0.6781 0.0762 0.6239 0.16 Uiso 1 1 calc R
H8C H 0.5602 0.1149 0.5482 0.16 Uiso 1 1 calc R
C9 C 0.6068(3) 0.0949(2) 0.8503(3) 0.1156(12) Uani 1 1 d .
H9A H 0.5862 0.1255 0.9192 0.173 Uiso 1 1 calc R
H9B H 0.6986 0.0866 0.8547 0.173 Uiso 1 1 calc R
H9C H 0.5632 0.0468 0.8528 0.173 Uiso 1 1 calc R
C10 C 0.15823(18) 0.02751(12) 0.74667(19) 0.0537(5) Uani 1 1 d .
H10 H 0.0871 0.0134 0.6856 0.064 Uiso 1 1 calc R
C11 C 0.1379(2) -0.00884(13) 0.8705(2) 0.0675(6) Uani 1 1 d .
H11A H 0.111 0.0289 0.9282 0.081 Uiso 1 1 calc R
H11B H 0.0727 -0.0485 0.8607 0.081 Uiso 1 1 calc R
C12 C 0.2653(2) -0.04123(14) 0.9144(2) 0.0724(6) Uani 1 1 d .
C13 C 0.28779(19) -0.05283(12) 0.61086(19) 0.0556(5) Uani 1 1 d .
C14 C 0.2169(2) -0.04966(14) 0.3904(2) 0.0736(6) Uani 1 1 d .
C15 C 0.1266(4) 0.00442(19) 0.3194(3) 0.1073(10) Uani 1 1 d .
H15A H 0.0458 0.006 0.3562 0.161 Uiso 1 1 calc R
H15B H 0.1118 -0.0125 0.2353 0.161 Uiso 1 1 calc R
H15C H 0.1643 0.0544 0.3212 0.161 Uiso 1 1 calc R
C16 C 0.3529(3) -0.0455(2) 0.3521(3) 0.1202(12) Uani 1 1 d .
H16A H 0.3837 0.006 0.3598 0.18 Uiso 1 1 calc R
H16B H 0.3536 -0.0618 0.2677 0.18 Uiso 1 1 calc R
H16C H 0.4082 -0.0781 0.4044 0.18 Uiso 1 1 calc R
C17 C 0.1618(3) -0.12961(17) 0.3838(3) 0.1025(9) Uani 1 1 d .
H17A H 0.2175 -0.163 0.4341 0.154 Uiso 1 1 calc R
H17B H 0.1556 -0.147 0.2996 0.154 Uiso 1 1 calc R
H17C H 0.0772 -0.1295 0.4134 0.154 Uiso 1 1 calc R
N1 N 0.22025(15) 0.15074(9) 0.65358(15) 0.0553(4) Uani 1 1 d .
N2 N 0.27899(16) -0.00734(10) 0.71353(15) 0.0565(4) Uani 1 1 d .
O1 O 0.38148(15) 0.20390(10) 0.55902(16) 0.0830(5) Uani 1 1 d .
O2 O 0.42277(12) 0.14200(8) 0.74034(13) 0.0597(3) Uani 1 1 d .
O3 O 0.3047(2) -0.06575(14) 1.01232(19) 0.1126(7) Uani 1 1 d .
O4 O 0.34647(15) -0.03984(9) 0.82113(15) 0.0724(4) Uani 1 1 d .
O5 O 0.35725(15) -0.10691(9) 0.60826(15) 0.0764(4) Uani 1 1 d .
O6 O 0.21412(15) -0.02218(8) 0.51848(13) 0.0672(4) Uani 1 1 d .
C1A C 0.32707(17) 0.24539(11) 0.27138(18) 0.0527(5) Uani 1 1 d .
H1A H 0.2755 0.2319 0.3396 0.063 Uiso 1 1 calc R
C2A C 0.4617(2) 0.21033(15) 0.2918(2) 0.0691(6) Uani 1 1 d .
H2A1 H 0.5219 0.2451 0.336 0.083 Uiso 1 1 calc R
H2A2 H 0.4597 0.163 0.3376 0.083 Uiso 1 1 calc R
C3A C 0.4982(2) 0.19652(17) 0.1612(2) 0.0812(7) Uani 1 1 d .
H3A1 H 0.5299 0.2429 0.1257 0.097 Uiso 1 1 calc R
H3A2 H 0.5642 0.1574 0.1602 0.097 Uiso 1 1 calc R
C4A C 0.37359(19) 0.17083(14) 0.0916(2) 0.0698(6) Uani 1 1 d .
H4A1 H 0.369 0.187 0.0059 0.084 Uiso 1 1 calc R
H4A2 H 0.3646 0.1159 0.0946 0.084 Uiso 1 1 calc R
C5A C 0.14844(18) 0.19295(11) 0.12660(19) 0.0554(5) Uani 1 1 d .
C6A C -0.06882(18) 0.22321(13) 0.1800(2) 0.0664(6) Uani 1 1 d .
C7A C -0.1135(2) 0.26952(17) 0.2849(3) 0.0885(8) Uani 1 1 d .
H7A1 H -0.0846 0.2458 0.3621 0.133 Uiso 1 1 calc R
H7A2 H -0.2063 0.2723 0.2771 0.133 Uiso 1 1 calc R
H7A3 H -0.0782 0.32 0.2824 0.133 Uiso 1 1 calc R
C8A C -0.1034(3) 0.26410(18) 0.0595(3) 0.0979(9) Uani 1 1 d .
H8A1 H -0.0564 0.3112 0.0589 0.147 Uiso 1 1 calc R
H8A2 H -0.1946 0.2744 0.0508 0.147 Uiso 1 1 calc R
H8A3 H -0.0812 0.2327 -0.0079 0.147 Uiso 1 1 calc R
C9A C -0.1194(2) 0.14342(17) 0.1801(4) 0.1158(12) Uani 1 1 d .
H9A1 H -0.0938 0.1168 0.1088 0.174 Uiso 1 1 calc R
H9A2 H -0.2121 0.1444 0.1776 0.174 Uiso 1 1 calc R
H9A3 H -0.0847 0.1178 0.2537 0.174 Uiso 1 1 calc R
C10A C 0.33785(18) 0.33234(12) 0.26063(18) 0.0541(5) Uani 1 1 d .
H10A H 0.4147 0.3457 0.2188 0.065 Uiso 1 1 calc R
C11A C 0.3448(2) 0.36934(14) 0.3871(2) 0.0698(6) Uani 1 1 d .
H11C H 0.363 0.3318 0.4518 0.084 Uiso 1 1 calc R
H11D H 0.4115 0.4082 0.3948 0.084 Uiso 1 1 calc R
C12A C 0.2147(2) 0.40355(16) 0.3945(2) 0.0793(7) Uani 1 1 d .
C13A C 0.21869(19) 0.40730(12) 0.0875(2) 0.0589(5) Uani 1 1 d .
C14A C 0.2963(2) 0.39375(13) -0.1165(2) 0.0700(6) Uani 1 1 d .
C15A C 0.3982(3) 0.34183(16) -0.1607(3) 0.0954(9) Uani 1 1 d .
H15D H 0.481 0.3547 -0.1194 0.143 Uiso 1 1 calc R
H15E H 0.4011 0.3478 -0.2483 0.143 Uiso 1 1 calc R
H15F H 0.3776 0.29 -0.1425 0.143 Uiso 1 1 calc R
C16A C 0.1652(4) 0.3756(4) -0.1740(3) 0.159(2) Uani 1 1 d .
H16D H 0.1407 0.3256 -0.1488 0.238 Uiso 1 1 calc R
H16E H 0.1655 0.377 -0.2624 0.238 Uiso 1 1 calc R
H16F H 0.1046 0.4123 -0.1482 0.238 Uiso 1 1 calc R
C17A C 0.3370(4) 0.47505(16) -0.1349(3) 0.1065(10) Uani 1 1 d .
H17D H 0.275 0.5088 -0.1032 0.16 Uiso 1 1 calc R
H17E H 0.3414 0.4846 -0.2215 0.16 Uiso 1 1 calc R
H17F H 0.4205 0.4835 -0.0917 0.16 Uiso 1 1 calc R
N1A N 0.22230(16) 0.36716(10) 0.19594(16) 0.0602(4) Uani 1 1 d .
N2A N 0.27475(14) 0.20857(10) 0.15778(15) 0.0552(4) Uani 1 1 d .
O1A O 0.11254(15) 0.15568(10) 0.03663(15) 0.0798(5) Uani 1 1 d .
O2A O 0.07215(11) 0.22274(8) 0.20730(13) 0.0618(4) Uani 1 1 d .
O3A O 0.1661(2) 0.42964(15) 0.4812(2) 0.1237(8) Uani 1 1 d .
O4A O 0.14599(14) 0.40212(10) 0.28273(15) 0.0739(4) Uani 1 1 d .
O5A O 0.14623(17) 0.45927(11) 0.06285(18) 0.0901(5) Uani 1 1 d .
O6A O 0.30378(14) 0.37731(8) 0.01681(13) 0.0638(4) Uani 1 1 d .

loop_
_atom_site_aniso_label
_atom_site_aniso_U_11
_atom_site_aniso_U_22
_atom_site_aniso_U_33
_atom_site_aniso_U_23
_atom_site_aniso_U_13
_atom_site_aniso_U_12
C1 0.0494(11) 0.0562(11) 0.0527(11) -0.0020(9) 0.0090(9) 0.0001(8)
C2 0.0546(12) 0.0742(14) 0.0779(14) -0.0056(11) 0.0172(11) 0.0093(11)
C3 0.0521(12) 0.0954(18) 0.0825(15) 0.0060(13) 0.0053(11) 0.0182(12)
C4 0.0615(13) 0.0795(15) 0.0695(14) 0.0120(11) 0.0024(11) 0.0136(11)
C5 0.0550(12) 0.0512(11) 0.0605(12) 0.0066(9) 0.0101(10) 0.0047(9)
C6 0.0455(11) 0.0593(12) 0.0901(16) 0.0011(11) 0.0132(11) 0.0025(9)
C7 0.0540(14) 0.0726(17) 0.207(4) 0.000(2) 0.0219(18) -0.0081(12)
C8 0.0797(18) 0.106(2) 0.135(3) -0.025(2) 0.0174(17) 0.0261(17)
C9 0.0563(15) 0.171(3) 0.118(2) 0.050(2) -0.0053(15) 0.0067(18)
C10 0.0427(10) 0.0583(11) 0.0605(12) -0.0049(9) 0.0065(8) -0.0023(9)
C11 0.0652(13) 0.0650(13) 0.0743(14) 0.0024(11) 0.0170(11) -0.0163(11)
C12 0.0704(15) 0.0771(16) 0.0688(15) 0.0082(12) 0.0013(12) -0.0175(12)
C13 0.0455(11) 0.0534(11) 0.0695(13) 0.0029(10) 0.0130(9) 0.0013(9)
C14 0.0842(17) 0.0713(14) 0.0661(14) -0.0150(11) 0.0114(12) 0.0086(12)
C15 0.152(3) 0.101(2) 0.0656(15) -0.0056(15) -0.0100(17) 0.029(2)
C16 0.103(2) 0.181(4) 0.0805(19) -0.009(2) 0.0298(17) -0.002(2)
C17 0.106(2) 0.0819(18) 0.115(2) -0.0288(16) -0.0139(18) 0.0061(16)
N1 0.0459(9) 0.0600(10) 0.0604(9) 0.0065(8) 0.0064(7) 0.0039(7)
N2 0.0486(9) 0.0605(9) 0.0601(10) -0.0013(8) 0.0031(8) 0.0043(8)
O1 0.0710(10) 0.0956(12) 0.0850(11) 0.0352(10) 0.0209(8) 0.0052(9)
O2 0.0442(7) 0.0692(9) 0.0660(8) 0.0087(7) 0.0073(6) -0.0014(6)
O3 0.1151(16) 0.143(2) 0.0761(12) 0.0311(12) -0.0111(11) -0.0027(14)
O4 0.0548(8) 0.0856(11) 0.0744(10) 0.0082(8) -0.0079(7) 0.0045(7)
O5 0.0666(9) 0.0681(10) 0.0953(11) -0.0027(8) 0.0116(8) 0.0236(8)
O6 0.0781(10) 0.0632(9) 0.0608(8) -0.0064(7) 0.0079(8) 0.0192(8)
C1A 0.0423(10) 0.0602(12) 0.0551(11) -0.0002(9) 0.0014(8) -0.0019(8)
C2A 0.0526(12) 0.0776(15) 0.0752(14) 0.0003(12) -0.0050(10) 0.0116(11)
C3A 0.0471(12) 0.1035(19) 0.0931(17) -0.0154(15) 0.0069(11) 0.0188(12)
C4A 0.0546(12) 0.0796(15) 0.0762(14) -0.0125(12) 0.0123(10) 0.0103(11)
C5A 0.0478(11) 0.0559(11) 0.0619(12) -0.0086(10) 0.0010(9) 0.0018(9)
C6A 0.0403(10) 0.0650(13) 0.0928(16) -0.0059(12) -0.0006(10) 0.0005(10)
C7A 0.0523(14) 0.109(2) 0.107(2) -0.0133(16) 0.0195(13) 0.0076(13)
C8A 0.0860(19) 0.104(2) 0.101(2) -0.0103(17) -0.0072(15) 0.0307(16)
C9A 0.0506(14) 0.0743(17) 0.223(4) -0.005(2) 0.0163(18) -0.0107(12)
C10A 0.0396(10) 0.0636(12) 0.0591(11) 0.0004(9) 0.0046(8) -0.0042(9)
C11A 0.0652(14) 0.0680(13) 0.0753(14) -0.0081(11) 0.0016(11) -0.0142(11)
C12A 0.0772(16) 0.0863(17) 0.0771(17) -0.0139(14) 0.0221(14) -0.0135(14)
C13A 0.0433(10) 0.0571(11) 0.0762(14) 0.0053(11) 0.0048(9) 0.0009(10)
C14A 0.0774(15) 0.0692(14) 0.0630(13) 0.0024(11) 0.0044(11) 0.0017(12)
C15A 0.134(3) 0.0781(17) 0.0790(17) -0.0024(14) 0.0349(17) 0.0142(16)
C16A 0.106(3) 0.279(6) 0.087(2) -0.015(3) -0.0200(19) -0.044(3)
C17A 0.148(3) 0.0711(17) 0.108(2) 0.0208(15) 0.053(2) 0.0167(17)
N1A 0.0508(9) 0.0661(10) 0.0653(10) 0.0042(9) 0.0140(8) 0.0089(8)
N2A 0.0407(8) 0.0644(10) 0.0608(10) -0.0105(8) 0.0059(7) 0.0028(7)
O1A 0.0641(9) 0.0888(11) 0.0842(10) -0.0350(10) -0.0059(8) 0.0001(8)
O2A 0.0388(7) 0.0780(9) 0.0686(8) -0.0162(8) 0.0054(6) -0.0042(7)
O3A 0.1246(17) 0.153(2) 0.0981(14) -0.0349(14) 0.0384(13) 0.0096(16)
O4A 0.0566(9) 0.0880(11) 0.0799(11) -0.0022(9) 0.0215(8) 0.0071(8)
O5A 0.0716(11) 0.0940(12) 0.1072(13) 0.0272(10) 0.0224(9) 0.0338(10)
O6A 0.0634(9) 0.0654(9) 0.0637(9) 0.0082(7) 0.0123(7) 0.0152(7)

loop_
_atom_type_symbol
_atom_type_description
_atom_type_scat_dispersion_real
_atom_type_scat_dispersion_imag
_atom_type_scat_source
C C 0.0033 0.0016 'International Tables Vol C Tables 4.2.6.8 and 6.1.1.4'
H H 0 0 'International Tables Vol C Tables 4.2.6.8 and 6.1.1.4'
N N 0.0061 0.0033 'International Tables Vol C Tables 4.2.6.8 and 6.1.1.4'
O O 0.0106 0.006 'International Tables Vol C Tables 4.2.6.8 and 6.1.1.4'

loop_
_geom_angle_atom_site_label_1
_geom_angle_atom_site_label_2
_geom_angle_atom_site_label_3
_geom_angle
N1 C1 C2 102.40(16)
N1 C1 C10 113.29(16)
C2 C1 C10 109.48(17)
C3 C2 C1 103.44(17)
C4 C3 C2 103.44(19)
N1 C4 C3 103.85(18)
O1 C5 O2 124.85(18)
O1 C5 N1 122.63(19)
O2 C5 N1 112.50(16)
O2 C6 C8 109.1(2)
O2 C6 C7 110.79(17)
C8 C6 C7 111.8(2)
O2 C6 C9 102.06(18)
C8 C6 C9 111.2(3)
C7 C6 C9 111.4(3)
N2 C10 C11 103.25(17)
N2 C10 C1 113.24(16)
C11 C10 C1 110.92(17)
C12 C11 C10 104.92(18)
O3 C12 O4 118.8(2)
O3 C12 C11 131.0(2)
O4 C12 C11 110.1(2)
O5 C13 O6 128.0(2)
O5 C13 N2 124.2(2)
O6 C13 N2 107.62(17)
O6 C14 C15 102.43(18)
O6 C14 C16 109.9(2)
C15 C14 C16 112.7(3)
O6 C14 C17 108.1(2)
C15 C14 C17 110.3(2)
C16 C14 C17 112.9(2)
C5 N1 C1 126.64(16)
C5 N1 C4 119.62(17)
C1 N1 C4 112.48(15)
C13 N2 O4 111.54(16)
C13 N2 C10 123.88(16)
O4 N2 C10 109.52(15)
C5 O2 C6 120.59(16)
C12 O4 N2 108.80(16)
C13 O6 C14 121.68(16)
N2A C1A C2A 102.30(16)
N2A C1A C10A 113.67(17)
C2A C1A C10A 109.90(16)
C3A C2A C1A 103.21(17)
C4A C3A C2A 104.06(18)
N2A C4A C3A 103.03(18)
O1A C5A O2A 125.71(18)
O1A C5A N2A 122.41(18)
O2A C5A N2A 111.88(16)
O2A C6A C9A 109.77(19)
O2A C6A C7A 102.59(17)
C9A C6A C7A 112.0(2)
O2A C6A C8A 109.6(2)
C9A C6A C8A 112.9(3)
C7A C6A C8A 109.5(2)
N1A C10A C11A 103.14(17)
N1A C10A C1A 112.84(16)
C11A C10A C1A 110.80(18)
C12A C11A C10A 104.52(19)
O3A C12A O4A 119.1(3)
O3A C12A C11A 130.1(3)
O4A C12A C11A 110.7(2)
O5A C13A O6A 127.5(2)
O5A C13A N1A 123.6(2)
O6A C13A N1A 108.85(17)
O6A C14A C16A 109.9(2)
O6A C14A C15A 102.51(18)
C16A C14A C15A 112.3(3)
O6A C14A C17A 109.0(2)
C16A C14A C17A 113.9(3)
C15A C14A C17A 108.6(2)
C13A N1A O4A 111.88(17)
C13A N1A C10A 125.80(16)
O4A N1A C10A 109.95(15)
C5A N2A C1A 125.71(15)
C5A N2A C4A 119.42(17)
C1A N2A C4A 113.11(15)
C5A O2A C6A 120.44(15)
C12A O4A N1A 108.80(17)
C13A O6A C14A 120.68(16)

loop_
_geom_bond_atom_site_label_1
_geom_bond_atom_site_label_2
_geom_bond_distance
C1 N1 1.457(2)
C1 C2 1.525(3)
C1 C10 1.530(3)
C2 C3 1.520(3)
C3 C4 1.516(3)
C4 N1 1.461(3)
C5 O1 1.208(2)
C5 O2 1.337(2)
C5 N1 1.346(2)
C6 O2 1.479(2)
C6 C8 1.491(4)
C6 C7 1.494(4)
C6 C9 1.498(4)
C10 N2 1.467(3)
C10 C11 1.519(3)
C11 C12 1.479(3)
C12 O3 1.186(3)
C12 O4 1.372(3)
C13 O5 1.194(2)
C13 O6 1.321(3)
C13 N2 1.381(3)
C14 O6 1.474(3)
C14 C15 1.499(4)
C14 C16 1.508(4)
C14 C17 1.515(4)
N2 O4 1.427(2)
C1A N2A 1.455(3)
C1A C2A 1.525(3)
C1A C10A 1.536(3)
C2A C3A 1.519(3)
C3A C4A 1.508(3)
C4A N2A 1.462(3)
C5A O1A 1.207(2)
C5A O2A 1.338(2)
C5A N2A 1.353(2)
C6A O2A 1.467(2)
C6A C9A 1.496(4)
C6A C7A 1.505(3)
C6A C8A 1.508(4)
C10A N1A 1.469(3)
C10A C11A 1.515(3)
C11A C12A 1.486(4)
C12A O3A 1.197(3)
C12A O4A 1.353(3)
C13A O5A 1.197(3)
C13A O6A 1.328(3)
C13A N1A 1.370(3)
C14A O6A 1.472(3)
C14A C16A 1.481(4)
C14A C15A 1.506(4)
C14A C17A 1.506(4)
N1A O4A 1.422(2)

loop_
_geom_torsion_atom_site_label_1
_geom_torsion_atom_site_label_2
_geom_torsion_atom_site_label_3
_geom_torsion_atom_site_label_4
_geom_torsion
N1 C1 C2 C3 33.2(2)
C10 C1 C2 C3 -87.3(2)
C1 C2 C3 C4 -38.0(2)
C2 C3 C4 N1 27.6(2)
N1 C1 C10 N2 48.5(2)
C2 C1 C10 N2 162.06(17)
N1 C1 C10 C11 164.02(16)
C2 C1 C10 C11 -82.4(2)
N2 C10 C11 C12 17.2(2)
C1 C10 C11 C12 -104.4(2)
C10 C11 C12 O3 168.0(3)
C10 C11 C12 O4 -11.1(2)
O1 C5 N1 C1 -173.4(2)
O2 C5 N1 C1 4.9(3)
O1 C5 N1 C4 -7.3(3)
O2 C5 N1 C4 171.04(18)
C2 C1 N1 C5 150.39(19)
C10 C1 N1 C5 -91.8(2)
C2 C1 N1 C4 -16.6(2)
C10 C1 N1 C4 101.2(2)
C3 C4 N1 C5 -174.87(19)
C3 C4 N1 C1 -6.9(2)
O5 C13 N2 O4 -9.6(3)
O6 C13 N2 O4 174.72(16)
O5 C13 N2 C10 -143.8(2)
O6 C13 N2 C10 40.5(2)
C11 C10 N2 C13 117.1(2)
C1 C10 N2 C13 -122.9(2)
C11 C10 N2 O4 -18.0(2)
C1 C10 N2 O4 102.07(19)
O1 C5 O2 C6 -19.2(3)
N1 C5 O2 C6 162.58(17)
C8 C6 O2 C5 -54.7(3)
C7 C6 O2 C5 68.8(3)
C9 C6 O2 C5 -172.4(2)
O3 C12 O4 N2 -179.3(2)
C11 C12 O4 N2 0.0(2)
C13 N2 O4 C12 -129.09(18)
C10 N2 O4 C12 11.8(2)
O5 C13 O6 C14 -5.1(3)
N2 C13 O6 C14 170.41(18)
C15 C14 O6 C13 -176.4(2)
C16 C14 O6 C13 -56.4(3)
C17 C14 O6 C13 67.2(3)
N2A C1A C2A C3A 32.1(2)
C10A C1A C2A C3A -89.0(2)
C1A C2A C3A C4A -38.2(2)
C2A C3A C4A N2A 28.7(3)
N2A C1A C10A N1A 44.2(2)
C2A C1A C10A N1A 158.19(16)
N2A C1A C10A C11A 159.31(16)
C2A C1A C10A C11A -86.7(2)
N1A C10A C11A C12A 15.9(2)
C1A C10A C11A C12A -105.1(2)
C10A C11A C12A O3A 168.4(3)
C10A C11A C12A O4A -10.8(3)
O5A C13A N1A O4A -9.6(3)
O6A C13A N1A O4A 172.34(16)
O5A C13A N1A C10A -147.6(2)
O6A C13A N1A C10A 34.4(3)
C11A C10A N1A C13A 122.2(2)
C1A C10A N1A C13A -118.2(2)
C11A C10A N1A O4A -16.4(2)
C1A C10A N1A O4A 103.19(19)
O1A C5A N2A C1A -172.59(19)
O2A C5A N2A C1A 6.7(3)
O1A C5A N2A C4A -8.8(3)
O2A C5A N2A C4A 170.48(18)
C2A C1A N2A C5A 149.8(2)
C10A C1A N2A C5A -91.8(2)
C2A C1A N2A C4A -14.9(2)
C10A C1A N2A C4A 103.5(2)
C3A C4A N2A C5A -174.3(2)
C3A C4A N2A C1A -8.6(3)
O1A C5A O2A C6A -10.8(3)
N2A C5A O2A C6A 169.96(18)
C9A C6A O2A C5A 67.6(3)
C7A C6A O2A C5A -173.2(2)
C8A C6A O2A C5A -57.0(3)
O3A C12A O4A N1A -178.6(3)
C11A C12A O4A N1A 0.7(3)
C13A N1A O4A C12A -134.3(2)
C10A N1A O4A C12A 10.4(2)
O5A C13A O6A C14A -15.3(3)
N1A C13A O6A C14A 162.61(18)
C16A C14A O6A C13A -53.9(4)
C15A C14A O6A C13A -173.5(2)
C17A C14A O6A C13A 71.6(3)

loop_
_publcif_info_datablock.id
_publcif_info_datablock.publ_exptl
_publcif_info_datablock.publ_geom
_publcif_info_datablock.structure
{35b412ed-cea1-491e-bdfd-ba434bc17d66} y y y

loop_
_publcif_info_cif.paper_type
E
